data_4064594
loop_
_publ_author_name
'Kling, Christian'
'Leusser, Dirk'
'Stey, Thomas'
'Stalke, Dietmar'

_publ_contact_author 'Prof. Dr. D. Stalke'
_publ_section_title
;
 Flexibility First---AJanus-HeadLigand in Iron Coordination
;
_journal_issue 9
_journal_name_full Organometallics
_journal_page_first 2461
_journal_paper_doi 10.1021/om2002014
_journal_volume 30
_journal_year 2011
_chemical_formula_moiety 'C40 H26 Fe2 N4 O2 P2 S4'
_chemical_formula_sum 'C40 H26 Fe2 N4 O2 P2 S4'
_chemical_formula_weight 896.57
_chemical_name_systematic
; 
 ? 
;
_space_group_IT_number 2
_symmetry_cell_setting triclinic
_symmetry_space_group_name_Hall '-P 1'
_symmetry_space_group_name_H-M 'P -1'
_atom_sites_solution_hydrogens geom
_atom_sites_solution_primary direct
_atom_sites_solution_secondary difmap
_audit_creation_method SHELXL-97
_cell_angle_alpha 114.3770(10)
_cell_angle_beta 95.5980(10)
_cell_angle_gamma 110.5600(10)
_cell_formula_units_Z 1
_cell_length_a 9.3115(4)
_cell_length_b 9.8585(4)
_cell_length_c 11.8692(5)
_cell_measurement_reflns_used 7612
_cell_measurement_temperature 113(2)
_cell_measurement_theta_max 27.16
_cell_measurement_theta_min 2.33
_cell_volume 890.86(7)
_computing_cell_refinement 'SAINT V7.68A'
_computing_data_collection 'APEX2 v2008.11'
_computing_data_reduction 'SAINT V7.68A'
_computing_molecular_graphics 'XSHELL in SHELXTL-97'
_computing_publication_material 'XSHELL in SHELXTL-97'
_computing_structure_refinement 'SHELXL-97 (Sheldrick, 2008)'
_computing_structure_solution 'SHELXS-97 (Sheldrick, 2008)'
_diffrn_ambient_temperature 113(2)
_diffrn_measured_fraction_theta_full 0.996
_diffrn_measured_fraction_theta_max 0.996
_diffrn_measurement_device_type 'Bruker Smart Apex II with D8-Goniometer'
_diffrn_measurement_method omega-scans
_diffrn_radiation_monochromator 'INCOATEC Quazar mirror optics'
_diffrn_radiation_source 'INCOATEC Mo Microsource'
_diffrn_radiation_type MoK\a
_diffrn_radiation_wavelength 0.71073
_diffrn_reflns_av_R_equivalents 0.0266
_diffrn_reflns_av_sigmaI/netI 0.0232
_diffrn_reflns_limit_h_max 11
_diffrn_reflns_limit_h_min -11
_diffrn_reflns_limit_k_max 12
_diffrn_reflns_limit_k_min -12
_diffrn_reflns_limit_l_max 15
_diffrn_reflns_limit_l_min -15
_diffrn_reflns_number 19536
_diffrn_reflns_theta_full 27.22
_diffrn_reflns_theta_max 27.22
_diffrn_reflns_theta_min 1.96
_exptl_absorpt_coefficient_mu 1.184
_exptl_absorpt_correction_T_max 0.99
_exptl_absorpt_correction_T_min 0.90
_exptl_absorpt_correction_type 'empirical / multi-scan'
_exptl_absorpt_process_details SADABS-2008/2
_exptl_crystal_colour red
_exptl_crystal_density_diffrn 1.671
_exptl_crystal_density_method 'not measured'
_exptl_crystal_description plate
_exptl_crystal_F_000 456
_exptl_crystal_size_max 0.1
_exptl_crystal_size_mid 0.08
_exptl_crystal_size_min 0.004
_refine_diff_density_max 0.532
_refine_diff_density_min -0.300
_refine_diff_density_rms 0.080
_refine_ls_extinction_method none
_refine_ls_goodness_of_fit_ref 1.057
_refine_ls_hydrogen_treatment constr
_refine_ls_matrix_type full
_refine_ls_number_parameters 244
_refine_ls_number_reflns 3959
_refine_ls_number_restraints 0
_refine_ls_restrained_S_all 1.057
_refine_ls_R_factor_all 0.0372
_refine_ls_R_factor_gt 0.0311
_refine_ls_shift/su_max 0.001
_refine_ls_shift/su_mean 0.000
_refine_ls_structure_factor_coef Fsqd
_refine_ls_weighting_details 'calc w=1/[\s^2^(Fo^2^)+(0.0339P)^2^+1.2725P] where P=(Fo^2^+2Fc^2^)/3'
_refine_ls_weighting_scheme calc
_refine_ls_wR_factor_gt 0.0777
_refine_ls_wR_factor_ref 0.0807
_reflns_number_gt 3478
_reflns_number_total 3959
_reflns_threshold_expression >2sigma(I)
_cod_data_source_file om2002014_si_002.cif
_cod_data_source_block CK_2
_cod_database_code 4064594

loop_
_symmetry_equiv_pos_as_xyz
'x, y, z'
'-x, -y, -z'

loop_
_atom_site_label
_atom_site_type_symbol
_atom_site_fract_x
_atom_site_fract_y
_atom_site_fract_z
_atom_site_U_iso_or_equiv
_atom_site_adp_type
_atom_site_occupancy
_atom_site_symmetry_multiplicity
_atom_site_calc_flag
_atom_site_refinement_flags
Fe1 Fe -0.04896(4) 0.63866(4) 0.62050(3) 0.01207(9) Uani 1 1 d .
C1 C 0.0582(3) 0.7947(3) 0.5853(2) 0.0172(5) Uani 1 1 d .
O1 O 0.1254(2) 0.9009(2) 0.56500(18) 0.0260(4) Uani 1 1 d .
C2 C -0.0619(3) 0.6401(3) 0.7968(2) 0.0206(5) Uani 1 1 d .
H2 H 0.0094 0.6164 0.8471 0.025 Uiso 1 1 calc R
C3 C -0.2087(3) 0.5216(3) 0.7004(2) 0.0212(5) Uani 1 1 d .
H3 H -0.2597 0.4006 0.6716 0.025 Uiso 1 1 calc R
C4 C -0.2721(3) 0.6074(3) 0.6542(2) 0.0214(5) Uani 1 1 d .
H4 H -0.3758 0.5569 0.5871 0.026 Uiso 1 1 calc R
C5 C -0.1648(3) 0.7768(3) 0.7223(2) 0.0221(5) Uani 1 1 d .
H5 H -0.1793 0.8669 0.7113 0.026 Uiso 1 1 calc R
C6 C -0.0341(3) 0.7977(3) 0.8113(2) 0.0210(5) Uani 1 1 d .
H6 H 0.0593 0.9044 0.8735 0.025 Uiso 1 1 calc R
P1 P 0.13795(6) 0.54329(7) 0.58929(5) 0.01179(12) Uani 1 1 d .
S1 S 0.43575(7) 0.82553(7) 0.81780(5) 0.01842(13) Uani 1 1 d .
N1 N 0.4095(2) 0.7795(2) 0.58279(18) 0.0149(4) Uani 1 1 d .
C7 C 0.3373(3) 0.7176(3) 0.6505(2) 0.0136(4) Uani 1 1 d .
C8 C 0.5507(2) 0.9208(3) 0.6610(2) 0.0123(4) Uani 1 1 d .
C9 C 0.6587(3) 1.0157(3) 0.6193(2) 0.0161(4) Uani 1 1 d .
H9 H 0.6383 0.9875 0.5307 0.019 Uiso 1 1 calc R
C10 C 0.7959(3) 1.1513(3) 0.7090(2) 0.0203(5) Uani 1 1 d .
H10 H 0.8709 1.2153 0.6811 0.024 Uiso 1 1 calc R
C11 C 0.8257(3) 1.1954(3) 0.8398(2) 0.0224(5) Uani 1 1 d .
H11 H 0.9200 1.2901 0.8997 0.027 Uiso 1 1 calc R
C12 C 0.7208(3) 1.1043(3) 0.8835(2) 0.0201(5) Uani 1 1 d .
H12 H 0.7415 1.1349 0.9726 0.024 Uiso 1 1 calc R
C13 C 0.5835(3) 0.9657(3) 0.7932(2) 0.0148(4) Uani 1 1 d .
S2 S 0.28264(8) 0.32127(8) 0.62152(6) 0.02198(14) Uani 1 1 d .
N2 N 0.1845(2) 0.4887(2) 0.80401(18) 0.0161(4) Uani 1 1 d .
C14 C 0.1933(3) 0.4549(3) 0.6873(2) 0.0138(4) Uani 1 1 d .
C15 C 0.2506(3) 0.4087(3) 0.8503(2) 0.0153(4) Uani 1 1 d .
C16 C 0.2607(3) 0.4196(3) 0.9716(2) 0.0199(5) Uani 1 1 d .
H16 H 0.2217 0.4865 1.0314 0.024 Uiso 1 1 calc R
C17 C 0.3284(3) 0.3313(3) 1.0041(2) 0.0215(5) Uani 1 1 d .
H17 H 0.3340 0.3362 1.0861 0.026 Uiso 1 1 calc R
C18 C 0.3881(3) 0.2357(3) 0.9178(2) 0.0239(5) Uani 1 1 d .
H18 H 0.4340 0.1761 0.9421 0.029 Uiso 1 1 calc R
C19 C 0.3823(3) 0.2251(3) 0.7972(2) 0.0237(5) Uani 1 1 d .
H19 H 0.4248 0.1607 0.7392 0.028 Uiso 1 1 calc R
C20 C 0.3125(3) 0.3116(3) 0.7640(2) 0.0181(5) Uani 1 1 d .

loop_
_atom_site_aniso_label
_atom_site_aniso_U_11
_atom_site_aniso_U_22
_atom_site_aniso_U_33
_atom_site_aniso_U_23
_atom_site_aniso_U_13
_atom_site_aniso_U_12
Fe1 0.01208(16) 0.01351(16) 0.01172(16) 0.00635(13) 0.00376(12) 0.00624(12)
C1 0.0157(11) 0.0192(11) 0.0166(11) 0.0072(9) 0.0033(9) 0.0095(9)
O1 0.0270(10) 0.0214(9) 0.0313(10) 0.0166(8) 0.0083(8) 0.0074(8)
C2 0.0240(12) 0.0350(14) 0.0147(11) 0.0153(10) 0.0112(9) 0.0194(11)
C3 0.0268(13) 0.0239(12) 0.0187(12) 0.0128(10) 0.0145(10) 0.0119(10)
C4 0.0155(11) 0.0366(14) 0.0161(11) 0.0131(11) 0.0083(9) 0.0139(10)
C5 0.0280(13) 0.0284(13) 0.0225(12) 0.0140(11) 0.0153(10) 0.0211(11)
C6 0.0204(12) 0.0222(12) 0.0140(11) 0.0022(9) 0.0068(9) 0.0099(10)
P1 0.0114(3) 0.0133(3) 0.0121(3) 0.0070(2) 0.0034(2) 0.0055(2)
S1 0.0152(3) 0.0213(3) 0.0136(3) 0.0085(2) 0.0026(2) 0.0026(2)
N1 0.0134(9) 0.0154(9) 0.0178(9) 0.0097(8) 0.0047(7) 0.0059(7)
C7 0.0130(10) 0.0137(10) 0.0131(10) 0.0055(9) 0.0023(8) 0.0061(8)
C8 0.0105(10) 0.0131(10) 0.0139(10) 0.0057(8) 0.0034(8) 0.0068(8)
C9 0.0163(11) 0.0173(11) 0.0180(11) 0.0109(9) 0.0071(9) 0.0074(9)
C10 0.0161(11) 0.0173(11) 0.0283(13) 0.0126(10) 0.0097(10) 0.0050(9)
C11 0.0138(11) 0.0168(11) 0.0236(12) 0.0030(10) 0.0033(9) 0.0016(9)
C12 0.0162(11) 0.0231(12) 0.0147(11) 0.0054(10) 0.0023(9) 0.0067(10)
C13 0.0129(10) 0.0171(11) 0.0173(11) 0.0091(9) 0.0074(8) 0.0075(9)
S2 0.0334(3) 0.0284(3) 0.0149(3) 0.0111(2) 0.0086(2) 0.0234(3)
N2 0.0163(9) 0.0180(9) 0.0167(9) 0.0106(8) 0.0058(8) 0.0074(8)
C14 0.0134(10) 0.0126(10) 0.0158(10) 0.0062(9) 0.0043(8) 0.0068(8)
C15 0.0117(10) 0.0155(10) 0.0193(11) 0.0097(9) 0.0031(8) 0.0053(8)
C16 0.0202(12) 0.0259(12) 0.0204(12) 0.0136(10) 0.0093(9) 0.0131(10)
C17 0.0215(12) 0.0287(13) 0.0194(12) 0.0161(11) 0.0055(10) 0.0107(10)
C18 0.0289(13) 0.0248(12) 0.0236(13) 0.0140(11) 0.0022(10) 0.0159(11)
C19 0.0304(13) 0.0251(12) 0.0177(12) 0.0078(10) 0.0038(10) 0.0180(11)
C20 0.0214(12) 0.0179(11) 0.0144(11) 0.0074(9) 0.0023(9) 0.0091(9)

loop_
_atom_type_symbol
_atom_type_description
_atom_type_scat_dispersion_real
_atom_type_scat_dispersion_imag
_atom_type_scat_source
C C 0.0033 0.0016 'International Tables Vol C Tables 4.2.6.8 and 6.1.1.4'
H H 0.0000 0.0000 'International Tables Vol C Tables 4.2.6.8 and 6.1.1.4'
N N 0.0061 0.0033 'International Tables Vol C Tables 4.2.6.8 and 6.1.1.4'
O O 0.0106 0.0060 'International Tables Vol C Tables 4.2.6.8 and 6.1.1.4'
P P 0.1023 0.0942 'International Tables Vol C Tables 4.2.6.8 and 6.1.1.4'
S S 0.1246 0.1234 'International Tables Vol C Tables 4.2.6.8 and 6.1.1.4'
Fe Fe 0.3463 0.8444 'International Tables Vol C Tables 4.2.6.8 and 6.1.1.4'

loop_
_geom_angle_atom_site_label_1
_geom_angle_atom_site_label_2
_geom_angle_atom_site_label_3
_geom_angle
_geom_angle_site_symmetry_1
_geom_angle_site_symmetry_3
C1 Fe1 C4 121.46(10) . .
C1 Fe1 C5 91.17(10) . .
C4 Fe1 C5 39.38(10) . .
C1 Fe1 C3 157.49(10) . .
C4 Fe1 C3 39.73(10) . .
C5 Fe1 C3 66.33(10) . .
C1 Fe1 C2 131.63(11) . .
C4 Fe1 C2 66.25(9) . .
C5 Fe1 C2 66.04(9) . .
C3 Fe1 C2 39.46(10) . .
C1 Fe1 C6 96.26(10) . .
C4 Fe1 C6 66.30(9) . .
C5 Fe1 C6 39.58(9) . .
C3 Fe1 C6 66.23(10) . .
C2 Fe1 C6 39.19(10) . .
C1 Fe1 P1 89.84(8) . 2_566
C4 Fe1 P1 97.55(7) . 2_566
C5 Fe1 P1 125.40(7) . 2_566
C3 Fe1 P1 103.58(7) . 2_566
C2 Fe1 P1 138.39(7) . 2_566
C6 Fe1 P1 163.61(7) . 2_566
C1 Fe1 P1 89.78(7) . .
C4 Fe1 P1 148.48(7) . .
C5 Fe1 P1 157.76(7) . .
C3 Fe1 P1 110.67(7) . .
C2 Fe1 P1 97.20(7) . .
C6 Fe1 P1 118.27(7) . .
P1 Fe1 P1 76.81(2) 2_566 .
O1 C1 Fe1 177.1(2) . .
C6 C2 C3 108.7(2) . .
C6 C2 Fe1 70.80(13) . .
C3 C2 Fe1 70.25(13) . .
C6 C2 H2 125.6 . .
C3 C2 H2 125.6 . .
Fe1 C2 H2 125.6 . .
C2 C3 C4 107.4(2) . .
C2 C3 Fe1 70.29(13) . .
C4 C3 Fe1 69.89(13) . .
C2 C3 H3 126.3 . .
C4 C3 H3 126.3 . .
Fe1 C3 H3 126.3 . .
C5 C4 C3 108.1(2) . .
C5 C4 Fe1 70.50(13) . .
C3 C4 Fe1 70.38(13) . .
C5 C4 H4 126.0 . .
C3 C4 H4 126.0 . .
Fe1 C4 H4 126.0 . .
C4 C5 C6 108.2(2) . .
C4 C5 Fe1 70.12(13) . .
C6 C5 Fe1 70.68(13) . .
C4 C5 H5 125.9 . .
C6 C5 H5 125.9 . .
Fe1 C5 H5 125.9 . .
C2 C6 C5 107.5(2) . .
C2 C6 Fe1 70.01(13) . .
C5 C6 Fe1 69.74(13) . .
C2 C6 H6 126.2 . .
C5 C6 H6 126.2 . .
Fe1 C6 H6 126.2 . .
C7 P1 C14 94.21(10) . .
C7 P1 Fe1 118.29(7) . 2_566
C14 P1 Fe1 111.42(7) . 2_566
C7 P1 Fe1 109.76(7) . .
C14 P1 Fe1 120.86(7) . .
Fe1 P1 Fe1 103.19(2) 2_566 .
C13 S1 C7 89.04(11) . .
C7 N1 C8 110.98(19) . .
N1 C7 S1 115.29(16) . .
N1 C7 P1 125.58(17) . .
S1 C7 P1 118.87(12) . .
N1 C8 C9 126.0(2) . .
N1 C8 C13 114.62(19) . .
C9 C8 C13 119.4(2) . .
C10 C9 C8 119.0(2) . .
C10 C9 H9 120.5 . .
C8 C9 H9 120.5 . .
C9 C10 C11 120.9(2) . .
C9 C10 H10 119.5 . .
C11 C10 H10 119.5 . .
C12 C11 C10 121.2(2) . .
C12 C11 H11 119.4 . .
C10 C11 H11 119.4 . .
C11 C12 C13 118.1(2) . .
C11 C12 H12 121.0 . .
C13 C12 H12 121.0 . .
C12 C13 C8 121.3(2) . .
C12 C13 S1 128.64(18) . .
C8 C13 S1 110.06(16) . .
C20 S2 C14 89.37(11) . .
C14 N2 C15 111.03(19) . .
N2 C14 S2 115.38(16) . .
N2 C14 P1 127.71(17) . .
S2 C14 P1 116.71(12) . .
C16 C15 N2 125.4(2) . .
C16 C15 C20 119.7(2) . .
N2 C15 C20 114.9(2) . .
C17 C16 C15 119.0(2) . .
C17 C16 H16 120.5 . .
C15 C16 H16 120.5 . .
C16 C17 C18 120.6(2) . .
C16 C17 H17 119.7 . .
C18 C17 H17 119.7 . .
C19 C18 C17 121.6(2) . .
C19 C18 H18 119.2 . .
C17 C18 H18 119.2 . .
C18 C19 C20 117.8(2) . .
C18 C19 H19 121.1 . .
C20 C19 H19 121.1 . .
C19 C20 C15 121.3(2) . .
C19 C20 S2 129.41(19) . .
C15 C20 S2 109.28(17) . .

loop_
_geom_bond_atom_site_label_1
_geom_bond_atom_site_label_2
_geom_bond_distance
_geom_bond_site_symmetry_2
Fe1 C1 1.752(2) .
Fe1 C4 2.095(2) .
Fe1 C5 2.100(2) .
Fe1 C3 2.101(2) .
Fe1 C2 2.102(2) .
Fe1 C6 2.112(2) .
Fe1 P1 2.2295(6) 2_566
Fe1 P1 2.2446(6) .
C1 O1 1.150(3) .
C2 C6 1.413(3) .
C2 C3 1.419(4) .
C2 H2 1.0000 .
C3 C4 1.426(3) .
C3 H3 1.0000 .
C4 C5 1.413(4) .
C4 H4 1.0000 .
C5 C6 1.426(3) .
C5 H5 1.0000 .
C6 H6 1.0000 .
P1 C7 1.842(2) .
P1 C14 1.847(2) .
P1 Fe1 2.2295(6) 2_566
S1 C13 1.721(2) .
S1 C7 1.770(2) .
N1 C7 1.301(3) .
N1 C8 1.393(3) .
C8 C9 1.395(3) .
C8 C13 1.411(3) .
C9 C10 1.383(3) .
C9 H9 0.9500 .
C10 C11 1.396(4) .
C10 H10 0.9500 .
C11 C12 1.378(3) .
C11 H11 0.9500 .
C12 C13 1.396(3) .
C12 H12 0.9500 .
S2 C20 1.733(2) .
S2 C14 1.757(2) .
N2 C14 1.303(3) .
N2 C15 1.391(3) .
C15 C16 1.391(3) .
C15 C20 1.411(3) .
C16 C17 1.385(3) .
C16 H16 0.9500 .
C17 C18 1.389(4) .
C17 H17 0.9500 .
C18 C19 1.386(3) .
C18 H18 0.9500 .
C19 C20 1.387(3) .
C19 H19 0.9500 .

loop_
_geom_torsion_atom_site_label_1
_geom_torsion_atom_site_label_2
_geom_torsion_atom_site_label_3
_geom_torsion_atom_site_label_4
_geom_torsion
_geom_torsion_site_symmetry_1
_geom_torsion_site_symmetry_4
C4 Fe1 C1 O1 27(4) . .
C5 Fe1 C1 O1 0(4) . .
C3 Fe1 C1 O1 -2(4) . .
C2 Fe1 C1 O1 -58(4) . .
C6 Fe1 C1 O1 -39(4) . .
P1 Fe1 C1 O1 126(4) 2_566 .
P1 Fe1 C1 O1 -158(4) . .
C1 Fe1 C2 C6 30.8(2) . .
C4 Fe1 C2 C6 -81.07(15) . .
C5 Fe1 C2 C6 -37.84(14) . .
C3 Fe1 C2 C6 -119.1(2) . .
P1 Fe1 C2 C6 -154.86(12) 2_566 .
P1 Fe1 C2 C6 126.91(13) . .
C1 Fe1 C2 C3 149.88(15) . .
C4 Fe1 C2 C3 38.05(14) . .
C5 Fe1 C2 C3 81.28(15) . .
C6 Fe1 C2 C3 119.1(2) . .
P1 Fe1 C2 C3 -35.74(18) 2_566 .
P1 Fe1 C2 C3 -113.97(13) . .
C6 C2 C3 C4 0.3(3) . .
Fe1 C2 C3 C4 -60.30(15) . .
C6 C2 C3 Fe1 60.60(16) . .
C1 Fe1 C3 C2 -78.4(3) . .
C4 Fe1 C3 C2 -118.0(2) . .
C5 Fe1 C3 C2 -80.50(15) . .
C6 Fe1 C3 C2 -37.09(14) . .
P1 Fe1 C3 C2 156.48(12) 2_566 .
P1 Fe1 C3 C2 75.68(14) . .
C1 Fe1 C3 C4 39.6(3) . .
C5 Fe1 C3 C4 37.55(14) . .
C2 Fe1 C3 C4 118.0(2) . .
C6 Fe1 C3 C4 80.95(15) . .
P1 Fe1 C3 C4 -85.47(14) 2_566 .
P1 Fe1 C3 C4 -166.28(12) . .
C2 C3 C4 C5 -0.2(3) . .
Fe1 C3 C4 C5 -60.72(16) . .
C2 C3 C4 Fe1 60.56(16) . .
C1 Fe1 C4 C5 -44.96(18) . .
C3 Fe1 C4 C5 118.4(2) . .
C2 Fe1 C4 C5 80.61(15) . .
C6 Fe1 C4 C5 37.63(14) . .
P1 Fe1 C4 C5 -139.42(13) 2_566 .
P1 Fe1 C4 C5 143.52(13) . .
C1 Fe1 C4 C3 -163.36(15) . .
C5 Fe1 C4 C3 -118.4(2) . .
C2 Fe1 C4 C3 -37.79(14) . .
C6 Fe1 C4 C3 -80.77(15) . .
P1 Fe1 C4 C3 102.18(13) 2_566 .
P1 Fe1 C4 C3 25.1(2) . .
C3 C4 C5 C6 0.0(3) . .
Fe1 C4 C5 C6 -60.68(16) . .
C3 C4 C5 Fe1 60.64(16) . .
C1 Fe1 C5 C4 142.93(15) . .
C3 Fe1 C5 C4 -37.87(14) . .
C2 Fe1 C5 C4 -81.18(15) . .
C6 Fe1 C5 C4 -118.7(2) . .
P1 Fe1 C5 C4 52.29(16) 2_566 .
P1 Fe1 C5 C4 -124.78(19) . .
C1 Fe1 C5 C6 -98.42(16) . .
C4 Fe1 C5 C6 118.7(2) . .
C3 Fe1 C5 C6 80.78(16) . .
C2 Fe1 C5 C6 37.47(15) . .
P1 Fe1 C5 C6 170.94(12) 2_566 .
P1 Fe1 C5 C6 -6.1(3) . .
C3 C2 C6 C5 -0.3(3) . .
Fe1 C2 C6 C5 59.94(16) . .
C3 C2 C6 Fe1 -60.26(16) . .
C4 C5 C6 C2 0.2(3) . .
Fe1 C5 C6 C2 -60.11(16) . .
C4 C5 C6 Fe1 60.33(16) . .
C1 Fe1 C6 C2 -157.38(15) . .
C4 Fe1 C6 C2 80.93(15) . .
C5 Fe1 C6 C2 118.4(2) . .
C3 Fe1 C6 C2 37.35(14) . .
P1 Fe1 C6 C2 91.3(3) 2_566 .
P1 Fe1 C6 C2 -64.25(15) . .
C1 Fe1 C6 C5 84.24(16) . .
C4 Fe1 C6 C5 -37.45(15) . .
C3 Fe1 C6 C5 -81.03(16) . .
C2 Fe1 C6 C5 -118.4(2) . .
P1 Fe1 C6 C5 -27.1(3) 2_566 .
P1 Fe1 C6 C5 177.37(12) . .
C1 Fe1 P1 C7 37.09(11) . .
C4 Fe1 P1 C7 -150.14(15) . .
C5 Fe1 P1 C7 -55.5(2) . .
C3 Fe1 P1 C7 -133.28(10) . .
C2 Fe1 P1 C7 -94.91(10) . .
C6 Fe1 P1 C7 -59.91(11) . .
P1 Fe1 P1 C7 126.97(8) 2_566 .
C1 Fe1 P1 C14 144.87(11) . .
C4 Fe1 P1 C14 -42.36(16) . .
C5 Fe1 P1 C14 52.3(2) . .
C3 Fe1 P1 C14 -25.50(11) . .
C2 Fe1 P1 C14 12.87(11) . .
C6 Fe1 P1 C14 47.87(12) . .
P1 Fe1 P1 C14 -125.24(9) 2_566 .
C1 Fe1 P1 Fe1 -89.89(8) . 2_566
C4 Fe1 P1 Fe1 82.89(13) . 2_566
C5 Fe1 P1 Fe1 177.55(19) . 2_566
C3 Fe1 P1 Fe1 99.75(8) . 2_566
C2 Fe1 P1 Fe1 138.11(7) . 2_566
C6 Fe1 P1 Fe1 173.12(8) . 2_566
P1 Fe1 P1 Fe1 0.0 2_566 2_566
C8 N1 C7 S1 -0.4(2) . .
C8 N1 C7 P1 173.69(15) . .
C13 S1 C7 N1 0.83(18) . .
C13 S1 C7 P1 -173.70(14) . .
C14 P1 C7 N1 142.2(2) . .
Fe1 P1 C7 N1 25.1(2) 2_566 .
Fe1 P1 C7 N1 -92.84(19) . .
C14 P1 C7 S1 -43.88(14) . .
Fe1 P1 C7 S1 -160.98(9) 2_566 .
Fe1 P1 C7 S1 81.08(13) . .
C7 N1 C8 C9 178.6(2) . .
C7 N1 C8 C13 -0.4(3) . .
N1 C8 C9 C10 -178.6(2) . .
C13 C8 C9 C10 0.2(3) . .
C8 C9 C10 C11 -1.1(3) . .
C9 C10 C11 C12 0.9(4) . .
C10 C11 C12 C13 0.1(4) . .
C11 C12 C13 C8 -1.0(3) . .
C11 C12 C13 S1 177.62(19) . .
N1 C8 C13 C12 179.8(2) . .
C9 C8 C13 C12 0.8(3) . .
N1 C8 C13 S1 1.0(2) . .
C9 C8 C13 S1 -178.03(17) . .
C7 S1 C13 C12 -179.7(2) . .
C7 S1 C13 C8 -0.96(16) . .
C15 N2 C14 S2 0.2(2) . .
C15 N2 C14 P1 -174.53(16) . .
C20 S2 C14 N2 -0.59(18) . .
C20 S2 C14 P1 174.74(14) . .
C7 P1 C14 N2 88.8(2) . .
Fe1 P1 C14 N2 -148.55(18) 2_566 .
Fe1 P1 C14 N2 -27.2(2) . .
C7 P1 C14 S2 -85.86(13) . .
Fe1 P1 C14 S2 36.79(14) 2_566 .
Fe1 P1 C14 S2 158.12(8) . .
C14 N2 C15 C16 179.7(2) . .
C14 N2 C15 C20 0.5(3) . .
N2 C15 C16 C17 179.3(2) . .
C20 C15 C16 C17 -1.5(3) . .
C15 C16 C17 C18 1.2(4) . .
C16 C17 C18 C19 0.0(4) . .
C17 C18 C19 C20 -0.9(4) . .
C18 C19 C20 C15 0.6(4) . .
C18 C19 C20 S2 -178.5(2) . .
C16 C15 C20 C19 0.6(4) . .
N2 C15 C20 C19 179.9(2) . .
C16 C15 C20 S2 179.86(18) . .
N2 C15 C20 S2 -0.9(3) . .
C14 S2 C20 C19 180.0(2) . .
C14 S2 C20 C15 0.78(17) . .
